data_7235144
loop_
_publ_author_name
'Lin Li'
'Ying Wang'
'Bing-Hua Lei'
'Shujuan Han'
'Zhihua Yang'
'Hongyi Li'
'Shilie Pan'

_publ_section_title
;
 LiRb2PO4: a new deep-ultraviolet nonlinear optical phosphate with a large
 SHG response
;
_journal_name_full 'Journal of Materials Chemistry C'
_journal_page_first 269
_journal_page_last 274
_journal_paper_doi 10.1039/C6TC04565K
_journal_volume 5
_journal_year 2017
_chemical_formula_sum 'Li O4 P Rb2'
_chemical_formula_weight 272.85
_space_group_IT_number 36
_space_group_name_Hall 'C 2c -2'
_space_group_name_H-M_alt 'C m c 21'
_symmetry_cell_setting orthorhombic
_symmetry_space_group_name_H-M 'C m c 21'
_atom_sites_solution_primary direct
_atom_sites_solution_secondary difmap
_cell_angle_alpha 90.00
_cell_angle_beta 90.00
_cell_angle_gamma 90.00
_cell_formula_units_Z 4
_cell_length_a 5.624(7)
_cell_length_b 11.351(14)
_cell_length_c 7.744(9)
_cell_measurement_reflns_used 1092
_cell_measurement_temperature 296(2)
_cell_measurement_theta_max 27.58
_cell_measurement_theta_min 3.59
_cell_volume 494.4(10)
_computing_cell_refinement 'Bruker SMART'
_computing_data_collection 'Bruker SMART'
_computing_data_reduction 'Bruker SAINT'
_computing_molecular_graphics 'Bruker SHELXTL'
_computing_publication_material 'Bruker SHELXTL'
_computing_structure_refinement 'SHELXL-97 (Sheldrick, 1997)'
_computing_structure_solution 'SHELXS-97 (Sheldrick, 1990)'
_diffrn_ambient_temperature 296(2)
_diffrn_measured_fraction_theta_full 1.000
_diffrn_measured_fraction_theta_max 1.000
_diffrn_measurement_device_type 'CCD area detector'
_diffrn_measurement_method 'phi and omega scans'
_diffrn_radiation_monochromator graphite
_diffrn_radiation_source 'fine-focus sealed tube'
_diffrn_radiation_type MoK\a
_diffrn_radiation_wavelength 0.71073
_diffrn_reflns_av_R_equivalents 0.0468
_diffrn_reflns_av_sigmaI/netI 0.0671
_diffrn_reflns_limit_h_max 5
_diffrn_reflns_limit_h_min -7
_diffrn_reflns_limit_k_max 14
_diffrn_reflns_limit_k_min -13
_diffrn_reflns_limit_l_max 10
_diffrn_reflns_limit_l_min -10
_diffrn_reflns_number 1432
_diffrn_reflns_theta_full 27.59
_diffrn_reflns_theta_max 27.59
_diffrn_reflns_theta_min 3.59
_exptl_absorpt_coefficient_mu 20.020
_exptl_absorpt_correction_T_max 1.0000
_exptl_absorpt_correction_T_min 0.3184
_exptl_absorpt_correction_type numerical
_exptl_absorpt_process_details Face-indexed
_exptl_crystal_colour colorless
_exptl_crystal_density_diffrn 3.666
_exptl_crystal_density_method 'not measured'
_exptl_crystal_description block
_exptl_crystal_F_000 496
_exptl_crystal_size_max 0.245
_exptl_crystal_size_mid 0.17
_exptl_crystal_size_min 0.168
_refine_diff_density_max 1.237
_refine_diff_density_min -1.023
_refine_diff_density_rms 0.209
_refine_ls_abs_structure_details 'Flack H D (1983), Acta Cryst. A39, 876-881'
_refine_ls_abs_structure_Flack 0.032(19)
_refine_ls_extinction_coef 0.0159(13)
_refine_ls_extinction_expression Fc^*^=kFc[1+0.001xFc^2^\l^3^/sin(2\q)]^-1/4^
_refine_ls_extinction_method SHELXL
_refine_ls_goodness_of_fit_ref 1.033
_refine_ls_matrix_type full
_refine_ls_number_parameters 44
_refine_ls_number_reflns 623
_refine_ls_number_restraints 1
_refine_ls_restrained_S_all 1.032
_refine_ls_R_factor_all 0.0323
_refine_ls_R_factor_gt 0.0304
_refine_ls_shift/su_max 0.000
_refine_ls_shift/su_mean 0.000
_refine_ls_structure_factor_coef Fsqd
_refine_ls_weighting_details 'calc w=1/[\s^2^(Fo^2^)+(0.0049P)^2^+0.0000P] where P=(Fo^2^+2Fc^2^)/3'
_refine_ls_weighting_scheme calc
_refine_ls_wR_factor_gt 0.0675
_refine_ls_wR_factor_ref 0.0679
_reflns_number_gt 599
_reflns_number_total 623
_reflns_threshold_expression >2sigma(I)
_cod_data_source_file J-Mater-Chem-C-2017-5-269.cif
_cod_data_source_block 1
_cod_depositor_comments
;
The following automatic conversions were performed:

data item '_symmetry_cell_setting' value 'Orthorhombic' was changed
to 'orthorhombic' in accordance with the built-in table derived from
the CIF Core dictionary named 'cif_core.dic' version 2.4.5 last
updated on 2014-11-21.

Automatic conversion script
Id: cif_fix_values 6909 2019-04-08 15:41:33Z antanas 
;
_cod_original_cell_volume 494.3(10)
_cod_original_sg_symbol_H-M Cmc2(1)
_cod_database_code 7235144

loop_
_symmetry_equiv_pos_as_xyz
'x, y, z'
'-x, -y, z+1/2'
'x, -y, z+1/2'
'-x, y, z'
'x+1/2, y+1/2, z'
'-x+1/2, -y+1/2, z+1/2'
'x+1/2, -y+1/2, z+1/2'
'-x+1/2, y+1/2, z'

loop_
_atom_site_label
_atom_site_type_symbol
_atom_site_fract_x
_atom_site_fract_y
_atom_site_fract_z
_atom_site_U_iso_or_equiv
_atom_site_adp_type
_atom_site_occupancy
_atom_site_symmetry_multiplicity
_atom_site_calc_flag
_atom_site_refinement_flags
_atom_site_disorder_assembly
_atom_site_disorder_group
Li1 Li 0.5000 0.2056(14) 0.0274(18) 0.012(3) Uiso 1 2 d S . .
Rb1 Rb 0.0000 0.10610(7) -0.20742(9) 0.0149(3) Uani 1 2 d S . .
Rb2 Rb 0.0000 0.43594(7) -0.05767(11) 0.0157(3) Uani 1 2 d S . .
P1 P 0.0000 0.1931(2) 0.2391(2) 0.0078(4) Uani 1 2 d S . .
O1 O 0.0000 0.1344(5) 0.4197(8) 0.0116(12) Uani 1 2 d S . .
O2 O 0.0000 0.3281(5) 0.2711(7) 0.0145(13) Uani 1 2 d S . .
O3 O 0.2232(8) 0.1567(4) 0.1394(6) 0.0175(9) Uani 1 1 d . . .

loop_
_atom_site_aniso_label
_atom_site_aniso_U_11
_atom_site_aniso_U_22
_atom_site_aniso_U_33
_atom_site_aniso_U_23
_atom_site_aniso_U_13
_atom_site_aniso_U_12
Rb1 0.0131(4) 0.0148(5) 0.0168(4) 0.0022(3) 0.000 0.000
Rb2 0.0141(5) 0.0160(5) 0.0168(4) 0.0019(3) 0.000 0.000
P1 0.0065(10) 0.0068(10) 0.0102(8) 0.0015(7) 0.000 0.000
O1 0.018(3) 0.006(3) 0.011(3) -0.001(2) 0.000 0.000
O2 0.021(3) 0.010(3) 0.013(3) 0.000(2) 0.000 0.000
O3 0.011(2) 0.023(3) 0.018(2) -0.0004(17) 0.0054(17) 0.0003(18)

loop_
_atom_type_symbol
_atom_type_description
_atom_type_scat_dispersion_real
_atom_type_scat_dispersion_imag
_atom_type_scat_source
Li Li -0.0003 0.0001 'International Tables Vol C Tables 4.2.6.8 and 6.1.1.4'
O O 0.0106 0.0060 'International Tables Vol C Tables 4.2.6.8 and 6.1.1.4'
P P 0.1023 0.0942 'International Tables Vol C Tables 4.2.6.8 and 6.1.1.4'
Rb Rb -0.9393 2.9676 'International Tables Vol C Tables 4.2.6.8 and 6.1.1.4'

loop_
_geom_angle_atom_site_label_1
_geom_angle_atom_site_label_2
_geom_angle_atom_site_label_3
_geom_angle
_geom_angle_site_symmetry_1
_geom_angle_site_symmetry_3
O3 Li1 O3 113.0(8) . 4_655
O3 Li1 O1 117.7(5) . 6_554
O3 Li1 O1 117.7(5) 4_655 6_554
O3 Li1 O2 113.6(5) . 6_554
O3 Li1 O2 113.6(5) 4_655 6_554
O1 Li1 O2 76.3(5) 6_554 6_554
O3 Li1 P1 123.3(4) . 6_554
O3 Li1 P1 123.3(4) 4_655 6_554
O1 Li1 P1 38.1(3) 6_554 6_554
O2 Li1 P1 38.2(3) 6_554 6_554
O3 Li1 Rb1 83.8(5) . 6
O3 Li1 Rb1 83.8(5) 4_655 6
O1 Li1 Rb1 68.5(5) 6_554 6
O2 Li1 Rb1 144.8(7) 6_554 6
P1 Li1 Rb1 106.6(5) 6_554 6
O3 Li1 Rb2 78.9(5) . 5_545
O3 Li1 Rb2 78.9(5) 4_655 5_545
O1 Li1 Rb2 143.2(6) 6_554 5_545
O2 Li1 Rb2 66.9(4) 6_554 5_545
P1 Li1 Rb2 105.1(5) 6_554 5_545
Rb1 Li1 Rb2 148.3(5) 6 5_545
O3 Li1 Rb1 58.7(3) . .
O3 Li1 Rb1 143.9(7) 4_655 .
O1 Li1 Rb1 94.3(4) 6_554 .
O2 Li1 Rb1 55.5(2) 6_554 .
P1 Li1 Rb1 71.9(3) 6_554 .
Rb1 Li1 Rb1 125.9(2) 6 .
Rb2 Li1 Rb1 65.1(2) 5_545 .
O3 Li1 Rb1 143.9(7) . 1_655
O3 Li1 Rb1 58.7(3) 4_655 1_655
O1 Li1 Rb1 94.3(4) 6_554 1_655
O2 Li1 Rb1 55.5(2) 6_554 1_655
P1 Li1 Rb1 71.9(3) 6_554 1_655
Rb1 Li1 Rb1 125.9(2) 6 1_655
Rb2 Li1 Rb1 65.1(2) 5_545 1_655
Rb1 Li1 Rb1 105.4(4) . 1_655
O3 Li1 Rb2 56.7(4) . 6
O3 Li1 Rb2 56.7(4) 4_655 6
O1 Li1 Rb2 141.2(6) 6_554 6
O2 Li1 Rb2 142.5(7) 6_554 6
P1 Li1 Rb2 179.3(6) 6_554 6
Rb1 Li1 Rb2 72.7(3) 6 6
Rb2 Li1 Rb2 75.6(3) 5_545 6
Rb1 Li1 Rb2 108.5(3) . 6
Rb1 Li1 Rb2 108.5(3) 1_655 6
O3 Li1 Rb2 151.7(7) . 1_655
O3 Li1 Rb2 71.1(3) 4_655 1_655
O1 Li1 Rb2 47.12(18) 6_554 1_655
O2 Li1 Rb2 87.8(4) 6_554 1_655
P1 Li1 Rb2 62.8(2) 6_554 1_655
Rb1 Li1 Rb2 68.5(3) 6 1_655
Rb2 Li1 Rb2 128.4(2) 5_545 1_655
Rb1 Li1 Rb2 134.6(4) . 1_655
Rb1 Li1 Rb2 63.46(13) 1_655 1_655
Rb2 Li1 Rb2 116.8(3) 6 1_655
O3 Li1 Rb2 71.1(3) . .
O3 Li1 Rb2 151.7(7) 4_655 .
O1 Li1 Rb2 47.12(18) 6_554 .
O2 Li1 Rb2 87.8(4) 6_554 .
P1 Li1 Rb2 62.8(3) 6_554 .
Rb1 Li1 Rb2 68.5(3) 6 .
Rb2 Li1 Rb2 128.4(2) 5_545 .
Rb1 Li1 Rb2 63.46(13) . .
Rb1 Li1 Rb2 134.6(4) 1_655 .
Rb2 Li1 Rb2 116.8(3) 6 .
Rb2 Li1 Rb2 92.4(3) 1_655 .
O1 Rb1 O1 116.17(14) 2_554 1_554
O1 Rb1 O2 105.09(10) 2_554 6_554
O1 Rb1 O2 85.13(11) 1_554 6_554
O1 Rb1 O2 105.09(10) 2_554 6_454
O1 Rb1 O2 85.13(11) 1_554 6_454
O2 Rb1 O2 149.6(2) 6_554 6_454
O1 Rb1 Li1 156.0(3) 2_554 6_554
O1 Rb1 Li1 39.8(3) 1_554 6_554
O2 Rb1 Li1 77.04(11) 6_554 6_554
O2 Rb1 Li1 77.04(11) 6_454 6_554
O1 Rb1 O3 82.96(15) 2_554 .
O1 Rb1 O3 149.65(11) 1_554 .
O2 Rb1 O3 66.48(14) 6_554 .
O2 Rb1 O3 113.77(14) 6_454 .
Li1 Rb1 O3 118.6(3) 6_554 .
O1 Rb1 O3 82.96(15) 2_554 4
O1 Rb1 O3 149.65(11) 1_554 4
O2 Rb1 O3 113.77(14) 6_554 4
O2 Rb1 O3 66.48(14) 6_454 4
Li1 Rb1 O3 118.6(3) 6_554 4
O3 Rb1 O3 49.12(18) . 4
O1 Rb1 O3 151.86(9) 2_554 6_554
O1 Rb1 O3 63.67(13) 1_554 6_554
O2 Rb1 O3 47.25(13) 6_554 6_554
O2 Rb1 O3 102.93(14) 6_454 6_554
Li1 Rb1 O3 33.88(18) 6_554 6_554
O3 Rb1 O3 88.20(9) . 6_554
O3 Rb1 O3 110.94(9) 4 6_554
O1 Rb1 O3 151.86(9) 2_554 7_454
O1 Rb1 O3 63.67(13) 1_554 7_454
O2 Rb1 O3 102.93(14) 6_554 7_454
O2 Rb1 O3 47.25(13) 6_454 7_454
Li1 Rb1 O3 33.88(18) 6_554 7_454
O3 Rb1 O3 110.94(9) . 7_454
O3 Rb1 O3 88.20(9) 4 7_454
O3 Rb1 O3 55.77(17) 6_554 7_454
O1 Rb1 P1 26.77(13) 2_554 2_554
O1 Rb1 P1 89.40(12) 1_554 2_554
O2 Rb1 P1 104.32(11) 6_554 2_554
O2 Rb1 P1 104.32(11) 6_454 2_554
Li1 Rb1 P1 129.2(3) 6_554 2_554
O3 Rb1 P1 107.24(10) . 2_554
O3 Rb1 P1 107.24(10) 4 2_554
O3 Rb1 P1 139.45(10) 6_554 2_554
O3 Rb1 P1 139.45(10) 7_454 2_554
O1 Rb1 O3 45.77(14) 2_554 2_554
O1 Rb1 O3 75.74(14) 1_554 2_554
O2 Rb1 O3 123.61(13) 6_554 2_554
O2 Rb1 O3 81.41(14) 6_454 2_554
Li1 Rb1 O3 112.7(3) 6_554 2_554
O3 Rb1 O3 128.46(11) . 2_554
O3 Rb1 O3 108.62(13) 4 2_554
O3 Rb1 O3 138.40(16) 6_554 2_554
O3 Rb1 O3 114.02(12) 7_454 2_554
P1 Rb1 O3 25.75(8) 2_554 2_554
O1 Rb1 O3 45.77(14) 2_554 3_554
O1 Rb1 O3 75.74(14) 1_554 3_554
O2 Rb1 O3 81.41(14) 6_554 3_554
O2 Rb1 O3 123.61(13) 6_454 3_554
Li1 Rb1 O3 112.7(3) 6_554 3_554
O3 Rb1 O3 108.62(13) . 3_554
O3 Rb1 O3 128.46(11) 4 3_554
O3 Rb1 O3 114.02(12) 6_554 3_554
O3 Rb1 O3 138.40(16) 7_454 3_554
P1 Rb1 O3 25.75(8) 2_554 3_554
O3 Rb1 O3 42.71(16) 2_554 3_554
O2 Rb2 O1 86.33(12) . 6_454
O2 Rb2 O1 86.33(12) . 6_554
O1 Rb2 O1 147.6(2) 6_454 6_554
O2 Rb2 O2 142.01(15) . 2_564
O1 Rb2 O2 102.57(11) 6_454 2_564
O1 Rb2 O2 102.57(11) 6_554 2_564
O2 Rb2 O3 123.50(14) . 7_454
O1 Rb2 O3 50.24(15) 6_454 7_454
O1 Rb2 O3 110.81(14) 6_554 7_454
O2 Rb2 O3 88.13(14) 2_564 7_454
O2 Rb2 O3 123.50(14) . 6_554
O1 Rb2 O3 110.81(14) 6_454 6_554
O1 Rb2 O3 50.24(15) 6_554 6_554
O2 Rb2 O3 88.13(14) 2_564 6_554
O3 Rb2 O3 62.40(19) 7_454 6_554
O2 Rb2 Li1 103.5(3) . 5_455
O1 Rb2 Li1 106.21(11) 6_454 5_455
O1 Rb2 Li1 106.21(11) 6_554 5_455
O2 Rb2 Li1 38.5(3) 2_564 5_455
O3 Rb2 Li1 120.4(2) 7_454 5_455
O3 Rb2 Li1 120.4(2) 6_554 5_455
O2 Rb2 O3 84.99(15) . 8
O1 Rb2 O3 133.10(14) 6_454 8
O1 Rb2 O3 77.48(14) 6_554 8
O2 Rb2 O3 61.82(14) 2_564 8
O3 Rb2 O3 149.94(11) 7_454 8
O3 Rb2 O3 112.33(15) 6_554 8
Li1 Rb2 O3 33.46(16) 5_455 8
O2 Rb2 O3 84.99(15) . 5_455
O1 Rb2 O3 77.48(15) 6_454 5_455
O1 Rb2 O3 133.10(14) 6_554 5_455
O2 Rb2 O3 61.82(14) 2_564 5_455
O3 Rb2 O3 112.33(15) 7_454 5_455
O3 Rb2 O3 149.94(11) 6_554 5_455
Li1 Rb2 O3 33.46(17) 5_455 5_455
O3 Rb2 O3 55.90(17) 8 5_455
O2 Rb2 P1 102.79(9) . 6_454
O1 Rb2 P1 25.53(12) 6_454 6_454
O1 Rb2 P1 128.57(13) 6_554 6_454
O2 Rb2 P1 99.99(9) 2_564 6_454
O3 Rb2 P1 25.40(9) 7_454 6_454
O3 Rb2 P1 85.40(12) 6_554 6_454
Li1 Rb2 P1 119.87(11) 5_455 6_454
O3 Rb2 P1 152.72(9) 8 6_454
O3 Rb2 P1 98.28(11) 5_455 6_454
O2 Rb2 P1 102.79(9) . 6_554
O1 Rb2 P1 128.57(13) 6_454 6_554
O1 Rb2 P1 25.53(12) 6_554 6_554
O2 Rb2 P1 99.99(9) 2_564 6_554
O3 Rb2 P1 85.40(12) 7_454 6_554
O3 Rb2 P1 25.40(9) 6_554 6_554
Li1 Rb2 P1 119.87(11) 5_455 6_554
O3 Rb2 P1 98.28(11) 8 6_554
O3 Rb2 P1 152.72(9) 5_455 6_554
P1 Rb2 P1 105.22(10) 6_454 6_554
O2 Rb2 P1 24.51(11) . .
O1 Rb2 P1 80.15(11) 6_454 .
O1 Rb2 P1 80.15(11) 6_554 .
O2 Rb2 P1 166.52(12) 2_564 .
O3 Rb2 P1 103.36(12) 7_454 .
O3 Rb2 P1 103.36(12) 6_554 .
Li1 Rb2 P1 128.0(3) 5_455 .
O3 Rb2 P1 106.57(12) 8 .
O3 Rb2 P1 106.57(12) 5_455 .
P1 Rb2 P1 88.10(6) 6_454 .
P1 Rb2 P1 88.10(6) 6_554 .
O3 P1 O3 110.2(4) 4 .
O3 P1 O1 109.8(2) 4 .
O3 P1 O1 109.8(2) . .
O3 P1 O2 110.3(2) 4 .
O3 P1 O2 110.3(2) . .
O1 P1 O2 106.3(3) . .
O3 P1 Li1 124.89(19) 4 6
O3 P1 Li1 124.89(19) . 6
O1 P1 Li1 52.7(4) . 6
O2 P1 Li1 53.6(4) . 6
O3 P1 Rb1 78.1(2) 4 2
O3 P1 Rb1 78.1(2) . 2
O1 P1 Rb1 57.6(2) . 2
O2 P1 Rb1 163.9(2) . 2
Li1 P1 Rb1 110.3(4) 6 2
O3 P1 Rb2 139.9(2) 4 6
O3 P1 Rb2 57.4(2) . 6
O1 P1 Rb2 54.60(7) . 6
O2 P1 Rb2 109.73(13) . 6
Li1 P1 Rb2 78.1(2) 6 6
Rb1 P1 Rb2 62.32(5) 2 6
O3 P1 Rb2 57.4(2) 4 6_455
O3 P1 Rb2 139.9(2) . 6_455
O1 P1 Rb2 54.60(7) . 6_455
O2 P1 Rb2 109.73(13) . 6_455
Li1 P1 Rb2 78.1(2) 6 6_455
Rb1 P1 Rb2 62.32(5) 2 6_455
Rb2 P1 Rb2 105.22(10) 6 6_455
O3 P1 Rb2 83.3(2) 4 .
O3 P1 Rb2 83.3(2) . .
O1 P1 Rb2 155.3(2) . .
O2 P1 Rb2 49.0(2) . .
Li1 P1 Rb2 102.6(4) 6 .
Rb1 P1 Rb2 147.13(7) 2 .
Rb2 P1 Rb2 127.04(5) 6 .
Rb2 P1 Rb2 127.04(5) 6_455 .
O3 P1 Rb1 56.00(19) 4 .
O3 P1 Rb1 56.00(19) . .
O1 P1 Rb1 138.6(2) . .
O2 P1 Rb1 115.1(2) . .
Li1 P1 Rb1 168.7(4) 6 .
Rb1 P1 Rb1 81.01(6) 2 .
Rb2 P1 Rb1 108.29(6) 6 .
Rb2 P1 Rb1 108.29(6) 6_455 .
Rb2 P1 Rb1 66.11(8) . .
O3 P1 Rb1 149.2(2) 4 6
O3 P1 Rb1 65.98(19) . 6
O1 P1 Rb1 99.59(15) . 6
O2 P1 Rb1 50.52(5) . 6
Li1 P1 Rb1 67.2(2) 6 6
Rb1 P1 Rb1 127.40(6) 2 6
Rb2 P1 Rb1 66.12(8) 6 6
Rb2 P1 Rb1 145.24(7) 6_455 6
Rb2 P1 Rb1 65.93(6) . 6
Rb1 P1 Rb1 106.32(5) . 6
O3 P1 Rb1 65.98(19) 4 6_455
O3 P1 Rb1 149.2(2) . 6_455
O1 P1 Rb1 99.59(15) . 6_455
O2 P1 Rb1 50.52(5) . 6_455
Li1 P1 Rb1 67.2(2) 6 6_455
Rb1 P1 Rb1 127.40(6) 2 6_455
Rb2 P1 Rb1 145.24(8) 6 6_455
Rb2 P1 Rb1 66.12(8) 6_455 6_455
Rb2 P1 Rb1 65.93(6) . 6_455
Rb1 P1 Rb1 106.32(5) . 6_455
Rb1 P1 Rb1 101.03(11) 6 6_455
P1 O1 Li1 89.2(5) . 6
P1 O1 Rb1 95.7(3) . 2
Li1 O1 Rb1 175.2(5) 6 2
P1 O1 Rb1 160.9(3) . 1_556
Li1 O1 Rb1 71.7(4) 6 1_556
Rb1 O1 Rb1 103.48(19) 2 1_556
P1 O1 Rb2 99.87(13) . 6_455
Li1 O1 Rb2 102.87(13) 6 6_455
Rb1 O1 Rb2 76.34(11) 2 6_455
Rb1 O1 Rb2 84.85(12) 1_556 6_455
P1 O1 Rb2 99.87(13) . 6
Li1 O1 Rb2 102.87(13) 6 6
Rb1 O1 Rb2 76.34(11) 2 6
Rb1 O1 Rb2 84.85(12) 1_556 6
Rb2 O1 Rb2 147.6(2) 6_455 6
P1 O2 Li1 88.3(5) . 6
P1 O2 Rb2 106.5(3) . .
Li1 O2 Rb2 165.3(5) 6 .
P1 O2 Rb1 105.19(10) . 6
Li1 O2 Rb1 89.57(16) 6 6
Rb2 O2 Rb1 86.59(11) . 6
P1 O2 Rb1 105.19(10) . 6_455
Li1 O2 Rb1 89.57(16) 6 6_455
Rb2 O2 Rb1 86.59(11) . 6_455
Rb1 O2 Rb1 149.6(2) 6 6_455
P1 O2 Rb2 162.8(3) . 2_565
Li1 O2 Rb2 74.6(5) 6 2_565
Rb2 O2 Rb2 90.67(17) . 2_565
Rb1 O2 Rb2 75.24(10) 6 2_565
Rb1 O2 Rb2 75.24(10) 6_455 2_565
P1 O3 Li1 147.0(6) . .
P1 O3 Rb2 97.2(2) . 6
Li1 O3 Rb2 92.0(4) . 6
P1 O3 Rb1 99.2(2) . .
Li1 O3 Rb1 89.4(4) . .
Rb2 O3 Rb1 147.45(17) 6 .
P1 O3 Rb2 145.1(3) . 5_545
Li1 O3 Rb2 67.7(5) . 5_545
Rb2 O3 Rb2 81.48(13) 6 5_545
Rb1 O3 Rb2 69.06(11) . 5_545
P1 O3 Rb1 89.2(2) . 6
Li1 O3 Rb1 62.3(5) . 6
Rb2 O3 Rb1 76.27(12) 6 6
Rb1 O3 Rb1 131.70(16) . 6
Rb2 O3 Rb1 123.70(15) 5_545 6
P1 O3 Rb1 76.2(2) . 2
Li1 O3 Rb1 136.1(5) . 2
Rb2 O3 Rb1 67.50(11) 6 2
Rb1 O3 Rb1 89.42(13) . 2
Rb2 O3 Rb1 71.08(12) 5_545 2
Rb1 O3 Rb1 138.40(16) 6 2

loop_
_geom_bond_atom_site_label_1
_geom_bond_atom_site_label_2
_geom_bond_distance
_geom_bond_site_symmetry_2
Li1 O3 1.866(10) .
Li1 O3 1.866(10) 4_655
Li1 O1 1.999(17) 6_554
Li1 O2 2.021(16) 6_554
Li1 P1 2.511(15) 6_554
Li1 Rb1 2.964(15) 6
Li1 Rb2 3.131(16) 5_545
Li1 Rb1 3.534(9) .
Li1 Rb1 3.534(9) 1_655
Li1 Rb2 3.592(15) 6
Li1 Rb2 3.896(11) 1_655
Li1 Rb2 3.896(11) .
Rb1 O1 2.902(6) 2_554
Rb1 O1 2.906(7) 1_554
Rb1 O2 2.914(4) 6_554
Rb1 O2 2.914(4) 6_454
Rb1 Li1 2.964(15) 6_554
Rb1 O3 3.020(6) .
Rb1 O3 3.020(6) 4
Rb1 O3 3.328(5) 6_554
Rb1 O3 3.328(5) 7_454
Rb1 P1 3.421(5) 2_554
Rb1 O3 3.447(6) 2_554
Rb1 O3 3.447(6) 3_554
Rb2 O2 2.825(6) .
Rb2 O1 2.928(4) 6_454
Rb2 O1 2.928(4) 6_554
Rb2 O2 2.988(6) 2_564
Rb2 O3 3.005(5) 7_454
Rb2 O3 3.005(5) 6_554
Rb2 Li1 3.131(16) 5_455
Rb2 O3 3.322(5) 8
Rb2 O3 3.322(5) 5_455
Rb2 P1 3.539(3) 6_454
Rb2 P1 3.539(3) 6_554
Rb2 P1 3.589(4) .
P1 O3 1.530(5) 4
P1 O3 1.530(5) .
P1 O1 1.548(6) .
P1 O2 1.553(6) .
P1 Li1 2.511(15) 6
P1 Rb1 3.421(5) 2
P1 Rb2 3.539(3) 6
P1 Rb2 3.539(3) 6_455
P1 Rb1 3.644(3) 6
P1 Rb1 3.644(3) 6_455
O1 Li1 1.999(17) 6
O1 Rb1 2.902(6) 2
O1 Rb1 2.906(7) 1_556
O1 Rb2 2.928(4) 6_455
O1 Rb2 2.928(4) 6
O2 Li1 2.021(16) 6
O2 Rb1 2.914(4) 6
O2 Rb1 2.914(4) 6_455
O2 Rb2 2.988(6) 2_565
O3 Rb2 3.005(5) 6
O3 Rb2 3.322(5) 5_545
O3 Rb1 3.328(5) 6
O3 Rb1 3.447(6) 2
